data_7017170
loop_
_publ_author_name
'Little, Marc A.'
'Ronson, Tanya K.'
'Hardie, Michaele J.'

_publ_section_title
;
 New coordination polymers with extended arm cyclotriguaiacyclene ligands:
 1D chains, and interpenetrating or polycatenating 2D
 (4(2).6(2))(4.6(2))(2) networks.
;
_journal_issue 45
_journal_name_full 'Dalton transactions (Cambridge, England : 2003)'
_journal_page_first 12217
_journal_page_last 12227
_journal_paper_doi 10.1039/c1dt10662g
_journal_volume 40
_journal_year 2011
_chemical_formula_sum 'C84 H103 Cd2 N13 O29'
_chemical_formula_weight 1983.59
_chemical_name_common
;
diaquo(dimethylacetamide)trisnitroso ((+-)-2,7,12-trimethoxy-
3,8,13-tris(4-(4-pyridyl)benzoyl)-10,15-dihydro-5H-
tribenzo(a,d,g)cyclononane)cadmium(ii) nitrate dimethylacetamide
clathrate
;
_chemical_name_systematic
;
diaquo(dimethylacetamide)trisnitroso
[(+-)-2,7,12-trimethoxy-3,8,13-tris[4-
(4-pyridyl)benzoyl]-10,15-dihydro-5H-
tribenzo[a,d,g]cyclononane]cadmium(II)
nitrate dimethylacetamide clathrate
;
_space_group_IT_number 2
_symmetry_cell_setting triclinic
_symmetry_space_group_name_Hall '-P 1'
_symmetry_space_group_name_H-M 'P -1'
_atom_sites_solution_hydrogens geom
_atom_sites_solution_primary direct
_atom_sites_solution_secondary difmap
_audit_creation_method SHELXL-97
_cell_angle_alpha 71.274(4)
_cell_angle_beta 85.877(4)
_cell_angle_gamma 66.204(4)
_cell_formula_units_Z 2
_cell_length_a 15.8154(17)
_cell_length_b 17.6539(19)
_cell_length_c 23.970(3)
_cell_measurement_temperature 150(2)
_cell_volume 5786.6(12)
_computing_cell_refinement 'Bruker SMART'
_computing_data_collection 'Bruker SMART'
_computing_data_reduction 'Bruker SAINT'
_computing_molecular_graphics 'X-Seed (Barbour)'
_computing_publication_material 'Bruker SHELXTL'
_computing_structure_refinement 'SHELXL-97 (Sheldrick, 1997)'
_computing_structure_solution 'SHELXS-97 (Sheldrick, 1990)'
_diffrn_ambient_temperature 150(2)
_diffrn_measured_fraction_theta_full 0.960
_diffrn_measured_fraction_theta_max 0.960
_diffrn_measurement_device_type 'BRUKER X8 CCD area detector'
_diffrn_measurement_method 'phi and omega scans'
_diffrn_radiation_monochromator graphite
_diffrn_radiation_source 'fine-focus sealed tube'
_diffrn_radiation_type MoK\a
_diffrn_radiation_wavelength 0.71073
_diffrn_reflns_av_R_equivalents 0.0399
_diffrn_reflns_av_sigmaI/netI 0.0626
_diffrn_reflns_limit_h_max 13
_diffrn_reflns_limit_h_min -19
_diffrn_reflns_limit_k_max 21
_diffrn_reflns_limit_k_min -22
_diffrn_reflns_limit_l_max 29
_diffrn_reflns_limit_l_min -29
_diffrn_reflns_number 75397
_diffrn_reflns_theta_full 26.34
_diffrn_reflns_theta_max 26.34
_diffrn_reflns_theta_min 1.33
_exptl_absorpt_coefficient_mu 0.435
_exptl_absorpt_correction_T_max 0.9416
_exptl_absorpt_correction_T_min 0.8769
_exptl_absorpt_correction_type multi-scan
_exptl_absorpt_process_details SADABS
_exptl_crystal_colour colourless
_exptl_crystal_density_diffrn 1.138
_exptl_crystal_density_method 'not measured'
_exptl_crystal_description block
_exptl_crystal_F_000 2052
_exptl_crystal_size_max 0.31
_exptl_crystal_size_mid 0.27
_exptl_crystal_size_min 0.14
_platon_squeeze_details
;
TGA indicates ~4 molecules of solvate dimethylacetamide
is present per formula unit however only one was found
crystallographically.
An additional 3 DMA (= 6 per unit cell) were removed by
the squeeze routine and is consistent with the calculated
void electron count. These have been included in the formula
;
_refine_diff_density_max 5.476
_refine_diff_density_min -2.808
_refine_diff_density_rms 0.121
_refine_ls_extinction_method none
_refine_ls_goodness_of_fit_ref 1.093
_refine_ls_hydrogen_treatment constr
_refine_ls_matrix_type full
_refine_ls_number_parameters 916
_refine_ls_number_reflns 22616
_refine_ls_number_restraints 3
_refine_ls_restrained_S_all 1.093
_refine_ls_R_factor_all 0.1339
_refine_ls_R_factor_gt 0.0986
_refine_ls_shift/su_max 0.001
_refine_ls_shift/su_mean 0.000
_refine_ls_structure_factor_coef Fsqd
_refine_ls_weighting_details 'calc w=1/[\s^2^(Fo^2^)+(0.1962P)^2^+0.0000P] where P=(Fo^2^+2Fc^2^)/3'
_refine_ls_weighting_scheme calc
_refine_ls_wR_factor_gt 0.2868
_refine_ls_wR_factor_ref 0.3126
_reflns_number_gt 13425
_reflns_number_total 22616
_reflns_threshold_expression >2sigma(I)
_cod_data_source_file c1dt10662g.txt
_cod_data_source_block complex1_new
_cod_depositor_comments
;
The following automatic conversions were performed:

'_symmetry_cell_setting' value 'Triclinic' changed to 'triclinic'
according to /home/saulius/struct/CIF-dictionaries/cif_core.dic
dictionary named 'cif_core.dic' version 2.4.1 from 2010-06-29.

Automatic conversion script
Id: cif_fix_values 1715 2011-07-08 13:25:40Z adriana 
;
_cod_original_cell_volume 5786.7(11)
_cod_original_sg_symbol_H-M P-1
_cod_database_code 7017170

loop_
_symmetry_equiv_pos_as_xyz
'x, y, z'
'-x, -y, -z'

loop_
_atom_site_label
_atom_site_type_symbol
_atom_site_fract_x
_atom_site_fract_y
_atom_site_fract_z
_atom_site_U_iso_or_equiv
_atom_site_adp_type
_atom_site_occupancy
_atom_site_symmetry_multiplicity
_atom_site_calc_flag
_atom_site_refinement_flags
_atom_site_disorder_assembly
_atom_site_disorder_group
Cd1 Cd 0.56441(5) -1.63905(4) 0.75358(4) 0.1080(3) Uani 1 1 d . . .
O1 O 0.8808(3) -1.1302(3) 0.61786(18) 0.0547(10) Uani 1 1 d . . .
N1 N 0.5897(3) -0.0682(3) 0.33120(18) 0.0452(10) Uani 1 1 d . . .
C1 C 1.1433(4) -1.1204(4) 0.7084(2) 0.0493(13) Uani 1 1 d . . .
H1A H 1.1970 -1.1052 0.6953 0.059 Uiso 1 1 calc R . .
H1B H 1.1654 -1.1848 0.7217 0.059 Uiso 1 1 calc R . .
Cd2 Cd 0.50759(3) 0.08173(3) 0.288936(17) 0.04862(17) Uani 1 1 d . . .
O2 O 0.8486(3) -0.9765(3) 0.52873(17) 0.0544(10) Uani 1 1 d . . .
N2 N 0.5785(4) -0.9155(4) 1.2010(2) 0.0664(15) Uani 1 1 d . . .
C2 C 1.0700(4) -1.0799(4) 0.6569(2) 0.0473(13) Uani 1 1 d . . .
O3 O 0.9565(3) -0.6375(2) 0.55009(17) 0.0530(10) Uani 1 1 d . . .
N3 N 0.6290(4) -1.5395(3) 0.7085(2) 0.0661(14) Uani 1 1 d . A .
C3 C 1.0106(4) -1.1220(4) 0.6571(3) 0.0512(14) Uani 1 1 d . . .
H3 H 1.0194 -1.1754 0.6872 0.061 Uiso 1 1 calc R . .
O4 O 0.9827(3) -0.6389(3) 0.65942(19) 0.0588(11) Uani 1 1 d . . .
N4 N 0.3344(4) 0.1212(5) 0.2365(3) 0.0731(16) Uani 1 1 d . . .
C4 C 0.9396(4) -1.0856(3) 0.6136(2) 0.0442(12) Uani 1 1 d . . .
O5 O 0.9623(3) -0.9968(4) 0.89740(17) 0.0733(13) Uani 1 1 d . . .
N5 N 0.5949(4) 0.1789(4) 0.3174(3) 0.0680(15) Uani 1 1 d . . .
C5 C 0.9227(4) -1.0060(4) 0.5685(2) 0.0453(13) Uani 1 1 d . . .
O6 O 0.9562(4) -1.1395(4) 0.8828(2) 0.0858(15) Uani 1 1 d . . .
O20B O 0.6437(11) -1.6623(10) 0.8459(7) 0.131(5) Uiso 0.50 1 d P A 2
C6 C 0.9828(4) -0.9664(3) 0.5673(2) 0.0451(13) Uani 1 1 d . . .
H6 H 0.9742 -0.9135 0.5366 0.054 Uiso 1 1 calc R . .
O7 O 0.9699(3) -1.2014(3) 0.55744(17) 0.0606(11) Uani 1 1 d . . .
C7 C 1.0567(4) -1.0025(3) 0.6106(2) 0.0405(11) Uani 1 1 d . . .
O8 O 0.8186(3) -0.6426(3) 0.5808(2) 0.0663(12) Uani 1 1 d . . .
N8 N 0.3824(4) 0.0742(4) 0.4637(2) 0.0618(14) Uani 1 1 d . . .
C8 C 1.1231(4) -0.9573(3) 0.6030(2) 0.0410(12) Uani 1 1 d . . .
H8A H 1.1821 -0.9995 0.6260 0.049 Uiso 1 1 calc R . .
H8B H 1.1365 -0.9405 0.5608 0.049 Uiso 1 1 calc R . .
O9 O 0.8303(4) -0.9289(5) 0.8405(2) 0.125(3) Uani 1 1 d . . .
N9 N 0.7834(4) -1.8655(3) 0.7124(2) 0.0573(12) Uani 1 1 d . A .
C9 C 1.0868(4) -0.8764(3) 0.6223(2) 0.0393(11) Uani 1 1 d . . .
O10 O 0.3934(3) 0.0419(3) 0.2511(2) 0.0709(12) Uani 1 1 d . . .
C10 C 1.0346(4) -0.7953(3) 0.5803(2) 0.0429(12) Uani 1 1 d . . .
H10 H 1.0215 -0.7930 0.5416 0.051 Uiso 1 1 calc R . .
O11 O 0.3562(4) 0.1792(3) 0.2398(3) 0.0825(15) Uani 1 1 d . . .
C11 C 1.0022(4) -0.7189(4) 0.5945(3) 0.0483(13) Uani 1 1 d . . .
O12 O 0.2548(5) 0.1372(4) 0.2181(3) 0.122(2) Uani 1 1 d . . .
C12 C 1.0188(4) -0.7202(4) 0.6517(2) 0.0478(13) Uani 1 1 d . . .
O13 O 0.5184(4) 0.2131(3) 0.2854(2) 0.0741(13) Uani 1 1 d . . .
C13 C 1.0682(4) -0.7994(4) 0.6929(2) 0.0467(13) Uani 1 1 d . . .
H13 H 1.0795 -0.8008 0.7317 0.056 Uiso 1 1 calc R . .
O14 O 0.6371(3) 0.0958(3) 0.3318(2) 0.0627(11) Uani 1 1 d . . .
C14 C 1.1026(4) -0.8778(3) 0.6802(2) 0.0414(12) Uani 1 1 d . . .
O15 O 0.6269(4) 0.2214(4) 0.3325(3) 0.110(2) Uani 1 1 d . . .
C15 C 1.1591(4) -0.9627(4) 0.7295(2) 0.0477(13) Uani 1 1 d . . .
H15A H 1.2072 -1.0022 0.7112 0.057 Uiso 1 1 calc R . .
H15B H 1.1913 -0.9482 0.7559 0.057 Uiso 1 1 calc R . .
O16 O 0.4944(10) -1.6515(9) 0.6737(6) 0.228(3) Uiso 1 1 d D A .
C16 C 1.1039(4) -1.0125(4) 0.7675(2) 0.0433(12) Uani 1 1 d . . .
O17 O 0.4105(10) -1.5190(9) 0.6909(6) 0.228(3) Uiso 1 1 d D A .
C17 C 1.0562(4) -0.9824(4) 0.8131(2) 0.0518(14) Uani 1 1 d . . .
H17 H 1.0570 -0.9317 0.8185 0.062 Uiso 1 1 calc R . .
C18 C 1.0086(5) -1.0264(5) 0.8497(2) 0.0595(16) Uani 1 1 d . . .
O19 O 0.6890(4) -1.7458(3) 0.7321(2) 0.0795(14) Uani 1 1 d . A .
C19 C 1.0054(5) -1.1006(5) 0.8437(2) 0.0680(19) Uani 1 1 d . . .
O20A O 0.5191(12) -1.5689(11) 0.8247(7) 0.141(5) Uiso 0.50 1 d P A 1
C20 C 1.0523(5) -1.1304(4) 0.7986(2) 0.0609(16) Uani 1 1 d . . .
H20 H 1.0517 -1.1815 0.7938 0.073 Uiso 1 1 calc R . .
C21 C 1.1011(4) -1.0856(4) 0.7598(2) 0.0499(13) Uani 1 1 d . . .
O25 O 0.4475(3) 0.0885(3) 0.37693(17) 0.0595(11) Uani 1 1 d . . .
C22 C 0.9069(4) -1.1917(4) 0.5894(2) 0.0488(13) Uani 1 1 d . . .
O23 O 0.4517(8) -0.2132(7) 0.4790(5) 0.072(3) Uiso 0.50 1 d P B 1
C23 C 0.8236(4) -0.8902(4) 0.4869(3) 0.0588(15) Uani 1 1 d . . .
H23A H 0.8091 -0.8478 0.5081 0.088 Uiso 1 1 calc R . .
H23B H 0.7693 -0.8755 0.4619 0.088 Uiso 1 1 calc R . .
H23C H 0.8755 -0.8887 0.4623 0.088 Uiso 1 1 calc R . .
O24A O 0.5159(10) -1.7185(9) 0.8372(6) 0.114(4) Uiso 0.50 1 d P A 1
O24B O 0.4720(12) -1.7135(10) 0.7960(7) 0.140(5) Uiso 0.50 1 d P A 2
C24 C 0.8614(4) -0.6039(4) 0.5499(3) 0.0510(14) Uani 1 1 d . . .
C25 C 1.0067(7) -0.6331(5) 0.7127(3) 0.094(3) Uani 1 1 d . . .
H25A H 0.9775 -0.6621 0.7450 0.141 Uiso 1 1 calc R . .
H25B H 0.9852 -0.5715 0.7098 0.141 Uiso 1 1 calc R . .
H25C H 1.0742 -0.6616 0.7204 0.141 Uiso 1 1 calc R . .
C26 C 0.8688(6) -0.9512(6) 0.8873(3) 0.079(2) Uani 1 1 d . . .
C27 C 0.9462(7) -1.2124(7) 0.8752(4) 0.108(3) Uani 1 1 d . . .
H27A H 0.9128 -1.1943 0.8371 0.163 Uiso 1 1 calc R . .
H27B H 0.9113 -1.2344 0.9071 0.163 Uiso 1 1 calc R . .
H27C H 1.0076 -1.2587 0.8763 0.163 Uiso 1 1 calc R . .
C28 C 0.8508(4) -1.2445(3) 0.6061(2) 0.0467(13) Uani 1 1 d . . .
C29 C 0.7911(4) -1.2388(4) 0.6516(3) 0.0537(14) Uani 1 1 d . . .
H29 H 0.7817 -1.1968 0.6708 0.064 Uiso 1 1 calc R . .
C30 C 0.7445(4) -1.2955(4) 0.6693(3) 0.0555(15) Uani 1 1 d . . .
H30 H 0.7029 -1.2909 0.6999 0.067 Uiso 1 1 calc R . .
C31 C 0.7594(4) -1.3584(3) 0.6418(2) 0.0479(13) Uani 1 1 d . . .
C32 C 0.8189(5) -1.3633(4) 0.5963(3) 0.0562(15) Uani 1 1 d . . .
H32 H 0.8279 -1.4049 0.5769 0.067 Uiso 1 1 calc R . .
C33 C 0.8662(5) -1.3075(4) 0.5786(3) 0.0580(16) Uani 1 1 d . . .
H33 H 0.9081 -1.3126 0.5482 0.070 Uiso 1 1 calc R . .
C34 C 0.7126(4) -1.4199(4) 0.6644(3) 0.0519(14) Uani 1 1 d . . .
C35 C 0.6251(5) -1.3962(4) 0.6868(3) 0.0677(18) Uani 1 1 d . A .
H35 H 0.5924 -1.3382 0.6878 0.081 Uiso 1 1 calc R . .
C36 C 0.5857(5) -1.4560(5) 0.7075(3) 0.074(2) Uani 1 1 d . . .
H36 H 0.5255 -1.4374 0.7216 0.089 Uiso 1 1 calc R A .
C37 C 0.7144(5) -1.5646(4) 0.6878(3) 0.0672(18) Uani 1 1 d . . .
H37 H 0.7474 -1.6239 0.6898 0.081 Uiso 1 1 calc R A .
C38 C 0.7544(5) -1.5068(4) 0.6641(3) 0.0621(17) Uani 1 1 d . A .
H38 H 0.8121 -1.5258 0.6469 0.075 Uiso 1 1 calc R . .
C39 C 0.8193(4) -0.5131(3) 0.5088(2) 0.0486(13) Uani 1 1 d . . .
C40 C 0.7244(4) -0.4678(4) 0.5092(3) 0.0535(14) Uani 1 1 d . . .
H40 H 0.6894 -0.4955 0.5350 0.064 Uiso 1 1 calc R . .
C41 C 0.6800(4) -0.3820(4) 0.4722(3) 0.0584(15) Uani 1 1 d . . .
H41 H 0.6149 -0.3518 0.4724 0.070 Uiso 1 1 calc R . .
C42 C 0.7318(4) -0.3399(4) 0.4342(3) 0.0505(13) Uani 1 1 d . . .
C43 C 0.8285(4) -0.3857(4) 0.4355(3) 0.0537(14) Uani 1 1 d . . .
H43 H 0.8648 -0.3578 0.4116 0.064 Uiso 1 1 calc R . .
C44 C 0.8706(4) -0.4718(4) 0.4719(3) 0.0503(13) Uani 1 1 d . . .
H44 H 0.9355 -0.5029 0.4716 0.060 Uiso 1 1 calc R . .
C45 C 0.6840(4) -0.2470(3) 0.3976(2) 0.0463(13) Uani 1 1 d . . .
C46 C 0.5966(5) -0.2158(4) 0.3675(3) 0.0670(18) Uani 1 1 d . . .
H46 H 0.5686 -0.2546 0.3683 0.080 Uiso 1 1 calc R . .
C47 C 0.5530(4) -0.1276(4) 0.3371(3) 0.0578(15) Uani 1 1 d . . .
H47 H 0.4930 -0.1071 0.3189 0.069 Uiso 1 1 calc R . .
C48 C 0.6741(4) -0.1001(4) 0.3591(3) 0.0532(14) Uani 1 1 d . . .
H48 H 0.7015 -0.0603 0.3567 0.064 Uiso 1 1 calc R . .
C49 C 0.7232(4) -0.1872(3) 0.3909(2) 0.0480(13) Uani 1 1 d . . .
H49 H 0.7835 -0.2060 0.4080 0.058 Uiso 1 1 calc R . .
C50 C 0.8232(6) -0.9393(5) 0.9423(3) 0.076(2) Uani 1 1 d . . .
C51 C 0.7287(7) -0.8828(7) 0.9373(3) 0.132(4) Uani 1 1 d . . .
H51 H 0.6969 -0.8534 0.8993 0.158 Uiso 1 1 calc R . .
C52 C 0.6813(8) -0.8693(8) 0.9861(4) 0.136(5) Uani 1 1 d . . .
H52 H 0.6201 -0.8257 0.9819 0.164 Uiso 1 1 calc R . .
C53 C 0.7259(6) -0.9219(6) 1.0426(3) 0.083(2) Uani 1 1 d . C .
C54 C 0.8181(6) -0.9729(8) 1.0466(3) 0.114(4) Uani 1 1 d . . .
H54 H 0.8497 -1.0034 1.0846 0.137 Uiso 1 1 calc R . .
C55 C 0.8671(6) -0.9817(7) 0.9978(3) 0.098(3) Uani 1 1 d . . .
H55 H 0.9316 -1.0174 1.0024 0.118 Uiso 1 1 calc R . .
C56 C 0.6742(5) -0.9163(6) 1.0973(3) 0.077(2) Uani 1 1 d . . .
C57A C 0.6179(15) -0.8464(14) 1.1065(9) 0.106(6) Uiso 0.50 1 d P C 2
H57A H 0.6094 -0.7916 1.0780 0.127 Uiso 0.50 1 calc PR C 2
C57B C 0.6955(10) -0.8835(8) 1.1357(5) 0.060(3) Uiso 0.50 1 d P C 1
H57B H 0.7428 -0.8620 1.1275 0.072 Uiso 0.50 1 calc PR C 1
C58A C 0.5669(16) -0.8478(15) 1.1588(9) 0.113(6) Uiso 0.50 1 d P C 2
H58A H 0.5215 -0.7940 1.1614 0.136 Uiso 0.50 1 calc PR C 2
C58B C 0.6474(10) -0.8810(8) 1.1884(6) 0.063(3) Uiso 0.50 1 d P C 1
H58B H 0.6613 -0.8566 1.2147 0.075 Uiso 0.50 1 calc PR C 1
C59A C 0.6345(8) -0.9935(7) 1.1912(5) 0.046(2) Uiso 0.50 1 d P C 2
H59A H 0.6392 -1.0462 1.2209 0.055 Uiso 0.50 1 calc PR C 2
C59B C 0.5464(14) -0.9183(11) 1.1581(8) 0.096(5) Uiso 0.50 1 d P C 1
H59B H 0.4874 -0.9209 1.1601 0.115 Uiso 0.50 1 calc PR C 1
C60A C 0.6833(8) -1.0008(7) 1.1423(5) 0.047(2) Uiso 0.50 1 d P C 2
H60A H 0.7204 -1.0557 1.1374 0.056 Uiso 0.50 1 calc PR C 2
C60B C 0.5926(17) -0.9179(14) 1.1028(10) 0.122(7) Uiso 0.50 1 d P C 1
H60B H 0.5622 -0.9188 1.0703 0.146 Uiso 0.50 1 calc PR C 1
C65 C 0.7078(5) -1.8210(5) 0.7323(3) 0.0628(16) Uani 1 1 d . . .
C66 C 0.6388(6) -1.8615(5) 0.7566(4) 0.094(3) Uani 1 1 d . A .
H66A H 0.6718 -1.9210 0.7833 0.141 Uiso 1 1 calc R . .
H66B H 0.6066 -1.8633 0.7239 0.141 Uiso 1 1 calc R . .
H66C H 0.5936 -1.8263 0.7782 0.141 Uiso 1 1 calc R . .
C67 C 0.8549(5) -1.8316(5) 0.6949(4) 0.085(2) Uani 1 1 d . . .
H67A H 0.8411 -1.7930 0.6539 0.127 Uiso 1 1 calc R A .
H67B H 0.9152 -1.8804 0.6985 0.127 Uiso 1 1 calc R . .
H67C H 0.8564 -1.7987 0.7206 0.127 Uiso 1 1 calc R . .
C68 C 0.8119(6) -1.9590(5) 0.7165(4) 0.087(2) Uani 1 1 d . . .
H68A H 0.7721 -1.9830 0.7427 0.130 Uiso 1 1 calc R A .
H68B H 0.8765 -1.9926 0.7323 0.130 Uiso 1 1 calc R . .
H68C H 0.8059 -1.9626 0.6771 0.130 Uiso 1 1 calc R . .
C69 C 0.3988(4) 0.0577(4) 0.4134(3) 0.0580(16) Uani 1 1 d . . .
C70 C 0.3589(5) 0.0022(5) 0.4000(3) 0.0622(16) Uani 1 1 d . . .
H70A H 0.3634 0.0075 0.3580 0.093 Uiso 1 1 calc R . .
H70B H 0.2937 0.0212 0.4092 0.093 Uiso 1 1 calc R . .
H70C H 0.3932 -0.0588 0.4239 0.093 Uiso 1 1 calc R . .
C71 C 0.4165(5) 0.1357(5) 0.4752(3) 0.0692(18) Uani 1 1 d . . .
H71A H 0.4582 0.1484 0.4448 0.104 Uiso 1 1 calc R . .
H71B H 0.4499 0.1090 0.5141 0.104 Uiso 1 1 calc R . .
H71C H 0.3637 0.1901 0.4741 0.104 Uiso 1 1 calc R . .
C72 C 0.3263(6) 0.0424(6) 0.5085(3) 0.087(2) Uani 1 1 d . . .
H72A H 0.2670 0.0907 0.5083 0.130 Uiso 1 1 calc R . .
H72B H 0.3593 0.0185 0.5474 0.130 Uiso 1 1 calc R . .
H72C H 0.3151 -0.0035 0.4998 0.130 Uiso 1 1 calc R . .
C73 C 0.4609(15) -0.3609(14) 0.5687(9) 0.095(6) Uiso 0.50 1 d P B 1
H73A H 0.5065 -0.3361 0.5681 0.143 Uiso 0.50 1 calc PR B 1
H73B H 0.4925 -0.4246 0.5796 0.143 Uiso 0.50 1 calc PR B 1
H73C H 0.4158 -0.3455 0.5978 0.143 Uiso 0.50 1 calc PR B 1
C74 C 0.3366(19) -0.3639(16) 0.5171(11) 0.134(8) Uiso 0.50 1 d P B 1
H74A H 0.3608 -0.4252 0.5423 0.201 Uiso 0.50 1 calc PR B 1
H74B H 0.3186 -0.3598 0.4776 0.201 Uiso 0.50 1 calc PR B 1
H74C H 0.2825 -0.3295 0.5342 0.201 Uiso 0.50 1 calc PR B 1
C75 C 0.3517(8) -0.2295(7) 0.4142(5) 0.122(3) Uiso 0.50 1 d P B 1
H75A H 0.3505 -0.1754 0.3849 0.183 Uiso 0.50 1 calc PR B 1
H75B H 0.2881 -0.2230 0.4231 0.183 Uiso 0.50 1 calc PR B 1
H75C H 0.3814 -0.2781 0.3983 0.183 Uiso 0.50 1 calc PR B 1
C76 C 0.4057(13) -0.2478(12) 0.4702(8) 0.081(5) Uiso 0.50 1 d P B 1
N10 N 0.4148(12) -0.3270(11) 0.5124(8) 0.101(5) Uiso 0.50 1 d P B 1
C76B C 0.4309(13) -0.2669(12) 0.5049(8) 0.082(4) Uiso 0.50 1 d P D 2
C73B C 0.4721(17) -0.3301(15) 0.5715(10) 0.112(7) Uiso 0.50 1 d P D 2
H73D H 0.4236 -0.3455 0.5936 0.168 Uiso 0.50 1 calc PR D 2
H73E H 0.4932 -0.2995 0.5912 0.168 Uiso 0.50 1 calc PR D 2
H73F H 0.5243 -0.3833 0.5698 0.168 Uiso 0.50 1 calc PR D 2
C74B C 0.4069(17) -0.3988(13) 0.4979(9) 0.114(6) Uiso 0.50 1 d P D 2
H74D H 0.4680 -0.4343 0.4879 0.171 Uiso 0.50 1 calc PR D 2
H74E H 0.3588 -0.4020 0.4763 0.171 Uiso 0.50 1 calc PR D 2
H74F H 0.4010 -0.4209 0.5404 0.171 Uiso 0.50 1 calc PR D 2
N10B N 0.3943(16) -0.2931(17) 0.4789(11) 0.129(7) Uiso 0.50 1 d P D 2
O23B O 0.4181(11) -0.1930(10) 0.4911(7) 0.108(5) Uiso 0.50 1 d P D 2
C75B C 0.3517(8) -0.2295(7) 0.4142(5) 0.122(3) Uiso 0.50 1 d P D 2
H75D H 0.2949 -0.1805 0.4170 0.183 Uiso 0.50 1 calc PR D 2
H75E H 0.3373 -0.2617 0.3924 0.183 Uiso 0.50 1 calc PR D 2
H75F H 0.3967 -0.2071 0.3934 0.183 Uiso 0.50 1 calc PR D 2
N6 N 0.4413(12) -1.5747(11) 0.6597(8) 0.228(3) Uiso 1 1 d D . .
O18 O 0.3697(10) -1.5540(9) 0.6253(6) 0.228(3) Uiso 1 1 d D A .

loop_
_atom_site_aniso_label
_atom_site_aniso_U_11
_atom_site_aniso_U_22
_atom_site_aniso_U_33
_atom_site_aniso_U_23
_atom_site_aniso_U_13
_atom_site_aniso_U_12
Cd1 0.0876(5) 0.0815(4) 0.1661(7) -0.0459(4) 0.0591(5) -0.0484(4)
O1 0.053(2) 0.069(2) 0.067(2) -0.041(2) 0.023(2) -0.037(2)
N1 0.046(3) 0.053(2) 0.043(2) -0.0202(19) 0.010(2) -0.025(2)
C1 0.053(4) 0.050(3) 0.050(3) -0.019(2) 0.010(3) -0.025(3)
Cd2 0.0471(3) 0.0540(3) 0.0469(3) -0.02100(18) 0.01854(19) -0.0213(2)
O2 0.046(2) 0.067(2) 0.059(2) -0.0227(19) 0.004(2) -0.029(2)
N2 0.065(4) 0.082(4) 0.048(3) -0.022(3) 0.012(3) -0.025(3)
C2 0.042(3) 0.059(3) 0.049(3) -0.028(3) 0.016(3) -0.022(3)
O3 0.043(2) 0.052(2) 0.060(2) -0.0120(18) 0.0076(19) -0.0204(19)
N3 0.067(4) 0.058(3) 0.074(3) -0.022(3) 0.020(3) -0.028(3)
C3 0.060(4) 0.050(3) 0.057(3) -0.029(3) 0.027(3) -0.031(3)
O4 0.055(3) 0.058(2) 0.075(3) -0.035(2) 0.013(2) -0.025(2)
N4 0.052(4) 0.085(4) 0.074(4) -0.030(3) 0.001(3) -0.015(4)
C4 0.046(3) 0.054(3) 0.053(3) -0.031(3) 0.016(3) -0.032(3)
O5 0.059(3) 0.129(4) 0.038(2) -0.034(2) 0.019(2) -0.041(3)
N5 0.063(4) 0.060(3) 0.099(4) -0.043(3) 0.036(3) -0.033(3)
C5 0.040(3) 0.056(3) 0.051(3) -0.031(3) 0.013(3) -0.021(3)
O6 0.095(4) 0.117(4) 0.061(3) -0.021(3) 0.033(3) -0.067(4)
C6 0.046(3) 0.051(3) 0.044(3) -0.023(2) 0.016(3) -0.022(3)
O7 0.079(3) 0.075(3) 0.055(2) -0.037(2) 0.029(2) -0.050(3)
C7 0.040(3) 0.049(3) 0.036(3) -0.015(2) 0.012(2) -0.022(2)
O8 0.049(3) 0.067(3) 0.076(3) -0.007(2) 0.010(2) -0.031(2)
N8 0.055(3) 0.080(3) 0.050(3) -0.017(2) 0.018(2) -0.031(3)
C8 0.040(3) 0.054(3) 0.034(2) -0.018(2) 0.010(2) -0.021(3)
O9 0.083(4) 0.193(7) 0.039(3) -0.029(3) 0.002(3) -0.003(4)
N9 0.049(3) 0.070(3) 0.060(3) -0.026(2) 0.011(2) -0.030(3)
C9 0.036(3) 0.055(3) 0.039(3) -0.023(2) 0.014(2) -0.026(3)
O10 0.065(3) 0.076(3) 0.067(3) -0.016(2) -0.004(2) -0.028(3)
C10 0.044(3) 0.057(3) 0.038(3) -0.018(2) 0.012(2) -0.029(3)
O11 0.064(3) 0.074(3) 0.115(4) -0.049(3) -0.002(3) -0.018(3)
C11 0.037(3) 0.049(3) 0.061(3) -0.018(3) 0.007(3) -0.019(3)
O12 0.078(4) 0.110(5) 0.169(7) -0.028(4) -0.031(4) -0.035(4)
C12 0.044(3) 0.055(3) 0.053(3) -0.024(3) 0.009(3) -0.025(3)
O13 0.056(3) 0.063(3) 0.100(4) -0.030(3) 0.025(3) -0.020(2)
C13 0.043(3) 0.065(3) 0.048(3) -0.028(3) 0.011(3) -0.031(3)
O14 0.050(3) 0.062(3) 0.079(3) -0.030(2) 0.019(2) -0.021(2)
C14 0.033(3) 0.060(3) 0.041(3) -0.019(2) 0.009(2) -0.028(3)
O15 0.086(4) 0.100(4) 0.195(7) -0.098(4) 0.043(4) -0.053(4)
C15 0.040(3) 0.065(3) 0.046(3) -0.024(3) 0.009(2) -0.025(3)
C16 0.039(3) 0.061(3) 0.028(2) -0.013(2) 0.007(2) -0.020(3)
C17 0.044(3) 0.074(4) 0.037(3) -0.022(3) 0.007(3) -0.022(3)
C18 0.059(4) 0.090(4) 0.031(3) -0.022(3) 0.011(3) -0.030(4)
O19 0.077(3) 0.070(3) 0.101(4) -0.028(3) 0.028(3) -0.042(3)
C19 0.069(5) 0.104(5) 0.036(3) -0.013(3) 0.015(3) -0.049(4)
C20 0.067(4) 0.079(4) 0.040(3) -0.010(3) 0.004(3) -0.041(4)
C21 0.045(3) 0.060(3) 0.048(3) -0.015(3) 0.010(3) -0.028(3)
O25 0.059(3) 0.081(3) 0.057(2) -0.036(2) 0.030(2) -0.040(2)
C22 0.056(4) 0.049(3) 0.044(3) -0.015(2) 0.002(3) -0.023(3)
C23 0.052(4) 0.062(4) 0.064(4) -0.022(3) -0.004(3) -0.023(3)
C24 0.054(4) 0.047(3) 0.057(3) -0.017(3) 0.010(3) -0.026(3)
C25 0.148(9) 0.075(5) 0.078(5) -0.046(4) 0.013(5) -0.048(5)
C26 0.074(5) 0.112(6) 0.051(4) -0.033(4) 0.014(4) -0.033(5)
C27 0.114(8) 0.125(7) 0.093(6) -0.013(5) 0.047(6) -0.077(7)
C28 0.047(3) 0.051(3) 0.047(3) -0.021(2) 0.009(3) -0.021(3)
C29 0.061(4) 0.051(3) 0.058(3) -0.026(3) 0.016(3) -0.027(3)
C30 0.052(4) 0.052(3) 0.065(4) -0.022(3) 0.022(3) -0.023(3)
C31 0.049(3) 0.048(3) 0.053(3) -0.019(2) 0.012(3) -0.026(3)
C32 0.070(4) 0.060(3) 0.055(3) -0.028(3) 0.017(3) -0.037(3)
C33 0.071(4) 0.077(4) 0.051(3) -0.035(3) 0.025(3) -0.046(4)
C34 0.047(3) 0.053(3) 0.061(3) -0.024(3) 0.011(3) -0.023(3)
C35 0.056(4) 0.055(3) 0.090(5) -0.022(3) 0.013(4) -0.022(3)
C36 0.045(4) 0.072(4) 0.102(5) -0.027(4) 0.027(4) -0.024(3)
C37 0.064(4) 0.062(4) 0.091(5) -0.036(3) 0.023(4) -0.036(4)
C38 0.070(4) 0.056(3) 0.075(4) -0.032(3) 0.032(3) -0.036(3)
C39 0.047(3) 0.047(3) 0.055(3) -0.019(2) 0.007(3) -0.022(3)
C40 0.045(3) 0.049(3) 0.066(4) -0.013(3) 0.006(3) -0.024(3)
C41 0.036(3) 0.064(4) 0.077(4) -0.017(3) 0.007(3) -0.028(3)
C42 0.048(3) 0.049(3) 0.060(3) -0.014(3) 0.008(3) -0.028(3)
C43 0.047(4) 0.060(3) 0.059(3) -0.023(3) 0.012(3) -0.025(3)
C44 0.037(3) 0.056(3) 0.065(4) -0.026(3) 0.011(3) -0.022(3)
C45 0.036(3) 0.048(3) 0.052(3) -0.019(2) 0.007(2) -0.013(3)
C46 0.062(4) 0.064(4) 0.086(5) -0.018(3) 0.002(4) -0.040(4)
C47 0.043(3) 0.059(4) 0.067(4) -0.016(3) -0.006(3) -0.019(3)
C48 0.046(4) 0.067(4) 0.061(3) -0.029(3) 0.021(3) -0.032(3)
C49 0.040(3) 0.047(3) 0.056(3) -0.011(2) 0.007(3) -0.021(3)
C50 0.073(5) 0.101(5) 0.053(4) -0.026(4) 0.024(4) -0.035(4)
C51 0.108(8) 0.160(9) 0.041(4) -0.002(5) 0.017(5) 0.004(7)
C52 0.117(9) 0.146(9) 0.071(5) -0.014(5) 0.037(6) 0.000(7)
C53 0.085(6) 0.132(7) 0.050(4) -0.040(4) 0.023(4) -0.055(5)
C54 0.061(5) 0.217(11) 0.042(4) -0.049(5) 0.019(4) -0.030(6)
C55 0.058(5) 0.192(9) 0.040(3) -0.041(5) 0.012(3) -0.043(6)
C56 0.064(5) 0.114(6) 0.063(4) -0.042(4) 0.029(4) -0.041(5)
C65 0.052(4) 0.069(4) 0.076(4) -0.024(3) 0.009(3) -0.033(3)
C66 0.082(6) 0.090(5) 0.137(7) -0.039(5) 0.020(5) -0.061(5)
C67 0.065(5) 0.084(5) 0.092(5) -0.005(4) 0.016(4) -0.037(4)
C68 0.093(6) 0.077(5) 0.086(5) -0.037(4) 0.013(5) -0.023(5)
C69 0.042(3) 0.062(4) 0.053(3) -0.009(3) 0.012(3) -0.012(3)
C70 0.051(4) 0.082(4) 0.064(4) -0.032(3) 0.012(3) -0.031(3)
C71 0.067(5) 0.090(5) 0.066(4) -0.039(4) 0.011(4) -0.037(4)
C72 0.097(6) 0.131(7) 0.057(4) -0.034(4) 0.031(4) -0.070(6)

loop_
_atom_type_symbol
_atom_type_description
_atom_type_scat_dispersion_real
_atom_type_scat_dispersion_imag
_atom_type_scat_source
C C 0.0033 0.0016 'International Tables Vol C Tables 4.2.6.8 and 6.1.1.4'
H H 0.0000 0.0000 'International Tables Vol C Tables 4.2.6.8 and 6.1.1.4'
N N 0.0061 0.0033 'International Tables Vol C Tables 4.2.6.8 and 6.1.1.4'
O O 0.0106 0.0060 'International Tables Vol C Tables 4.2.6.8 and 6.1.1.4'
Cd Cd -0.8075 1.2024 'International Tables Vol C Tables 4.2.6.8 and 6.1.1.4'

loop_
_geom_angle_atom_site_label_1
_geom_angle_atom_site_label_2
_geom_angle_atom_site_label_3
_geom_angle
_geom_angle_site_symmetry_1
_geom_angle_site_symmetry_3
O19 Cd1 N3 89.45(18) . .
O19 Cd1 O24B 101.6(4) . .
N3 Cd1 O24B 168.3(4) . .
O19 Cd1 O24A 102.0(4) . .
N3 Cd1 O24A 150.9(4) . .
O24B Cd1 O24A 30.1(4) . .
O19 Cd1 O20A 140.0(4) . .
N3 Cd1 O20A 86.6(4) . .
O24B Cd1 O20A 87.3(6) . .
O24A Cd1 O20A 67.4(5) . .
O19 Cd1 O16 81.0(4) . .
N3 Cd1 O16 104.4(4) . .
O24B Cd1 O16 74.0(6) . .
O24A Cd1 O16 103.7(5) . .
O20A Cd1 O16 138.3(6) . .
O19 Cd1 O20B 91.8(4) . .
N3 Cd1 O20B 86.5(4) . .
O24B Cd1 O20B 96.8(6) . .
O24A Cd1 O20B 66.7(5) . .
O20A Cd1 O20B 48.3(6) . .
O16 Cd1 O20B 166.7(5) . .
O19 Cd1 O17 132.2(3) . .
N3 Cd1 O17 85.3(4) . .
O24B Cd1 O17 84.5(5) . .
O24A Cd1 O17 105.3(5) . .
O20A Cd1 O17 87.0(5) . .
O16 Cd1 O17 54.9(4) . .
O20B Cd1 O17 135.0(5) . .
C22 O1 C4 116.2(4) . .
C48 N1 C47 115.4(5) . .
C48 N1 Cd2 120.3(4) . .
C47 N1 Cd2 123.6(4) . .
C2 C1 C21 109.5(5) . .
O25 Cd2 N2 172.93(18) . 1_564
O25 Cd2 N1 89.59(15) . .
N2 Cd2 N1 93.07(17) 1_564 .
O25 Cd2 O13 83.00(16) . .
N2 Cd2 O13 90.70(19) 1_564 .
N1 Cd2 O13 138.73(18) . .
O25 Cd2 O11 89.39(18) . .
N2 Cd2 O11 93.11(19) 1_564 .
N1 Cd2 O11 137.03(18) . .
O13 Cd2 O11 83.63(19) . .
O25 Cd2 O14 82.83(15) . .
N2 Cd2 O14 90.84(18) 1_564 .
N1 Cd2 O14 85.67(15) . .
O13 Cd2 O14 53.17(16) . .
O11 Cd2 O14 136.67(16) . .
O25 Cd2 O10 98.31(16) . .
N2 Cd2 O10 88.44(19) 1_564 .
N1 Cd2 O10 85.21(16) . .
O13 Cd2 O10 136.00(18) . .
O11 Cd2 O10 52.53(17) . .
O14 Cd2 O10 170.80(15) . .
C5 O2 C23 116.5(4) . .
C59B N2 C58A 70.3(13) . .
C59B N2 C59A 71.6(10) . .
C58A N2 C59A 115.5(12) . .
C59B N2 C58B 113.6(12) . .
C58A N2 C58B 58.6(11) . .
C59A N2 C58B 94.1(8) . .
C59B N2 Cd2 124.5(11) . 1_546
C58A N2 Cd2 124.7(11) . 1_546
C59A N2 Cd2 119.7(6) . 1_546
C58B N2 Cd2 118.8(6) . 1_546
C7 C2 C3 118.2(5) . .
C7 C2 C1 124.0(5) . .
C3 C2 C1 117.7(5) . .
C24 O3 C11 114.6(4) . .
C36 N3 C37 117.8(6) . .
C36 N3 Cd1 120.2(4) . .
C37 N3 Cd1 121.7(4) . .
C4 C3 C2 120.2(5) . .
C12 O4 C25 118.0(5) . .
O11 N4 O12 121.9(7) . .
O11 N4 O10 120.6(6) . .
O12 N4 O10 117.5(7) . .
C3 C4 C5 122.2(5) . .
C3 C4 O1 117.0(5) . .
C5 C4 O1 120.8(5) . .
C26 O5 C18 114.8(5) . .
O15 N5 O14 120.9(7) . .
O15 N5 O13 123.3(6) . .
O14 N5 O13 115.8(6) . .
O2 C5 C6 126.5(5) . .
O2 C5 C4 116.1(5) . .
C6 C5 C4 117.4(5) . .
C19 O6 C27 118.8(6) . .
C5 C6 C7 121.7(5) . .
C2 C7 C6 120.1(5) . .
C2 C7 C8 122.2(5) . .
C6 C7 C8 117.7(4) . .
C69 N8 C72 125.0(6) . .
C69 N8 C71 118.8(5) . .
C72 N8 C71 116.0(5) . .
C9 C8 C7 114.2(4) . .
C65 N9 C67 120.2(6) . .
C65 N9 C68 123.5(6) . .
C67 N9 C68 115.2(6) . .
C10 C9 C14 118.1(5) . .
C10 C9 C8 118.1(4) . .
C14 C9 C8 123.8(5) . .
N4 O10 Cd2 90.7(4) . .
C11 C10 C9 121.0(5) . .
N4 O11 Cd2 95.6(4) . .
C10 C11 C12 120.9(5) . .
C10 C11 O3 119.7(5) . .
C12 C11 O3 119.3(5) . .
C13 C12 O4 127.3(5) . .
C13 C12 C11 118.2(5) . .
O4 C12 C11 114.5(5) . .
N5 O13 Cd2 97.9(3) . .
C12 C13 C14 122.8(5) . .
N5 O14 Cd2 92.6(4) . .
C13 C14 C9 119.1(5) . .
C13 C14 C15 118.4(5) . .
C9 C14 C15 122.4(5) . .
C16 C15 C14 116.1(4) . .
N6 O16 Cd1 91.5(12) . .
C21 C16 C17 119.3(5) . .
C21 C16 C15 123.3(5) . .
C17 C16 C15 117.4(5) . .
N6 O17 Cd1 78.3(10) . .
C18 C17 C16 119.9(6) . .
C17 C18 C19 122.4(5) . .
C17 C18 O5 119.6(6) . .
C19 C18 O5 118.0(6) . .
C65 O19 Cd1 135.6(5) . .
O6 C19 C18 117.5(6) . .
O6 C19 C20 124.6(7) . .
C18 C19 C20 117.9(6) . .
C19 C20 C21 120.9(6) . .
C16 C21 C20 119.7(5) . .
C16 C21 C1 124.2(5) . .
C20 C21 C1 116.1(5) . .
C69 O25 Cd2 139.3(4) . .
O7 C22 O1 122.5(5) . .
O7 C22 C28 126.6(5) . .
O1 C22 C28 110.8(5) . .
O8 C24 O3 123.9(5) . .
O8 C24 C39 124.7(6) . .
O3 C24 C39 111.3(5) . .
O9 C26 O5 122.3(7) . .
O9 C26 C50 125.7(8) . .
O5 C26 C50 111.8(6) . .
C29 C28 C33 120.0(5) . .
C29 C28 C22 122.0(5) . .
C33 C28 C22 117.7(5) . .
C28 C29 C30 120.0(5) . .
C31 C30 C29 120.2(5) . .
C32 C31 C30 119.3(5) . .
C32 C31 C34 122.7(5) . .
C30 C31 C34 118.0(5) . .
C31 C32 C33 121.0(5) . .
C28 C33 C32 119.5(5) . .
C35 C34 C38 115.1(6) . .
C35 C34 C31 123.3(5) . .
C38 C34 C31 121.6(5) . .
C36 C35 C34 120.7(6) . .
N3 C36 C35 122.8(6) . .
N3 C37 C38 121.7(6) . .
C37 C38 C34 121.8(6) . .
C40 C39 C44 119.5(5) . .
C40 C39 C24 117.3(5) . .
C44 C39 C24 123.2(5) . .
C39 C40 C41 120.7(5) . .
C40 C41 C42 120.0(6) . .
C43 C42 C41 118.7(5) . .
C43 C42 C45 121.9(5) . .
C41 C42 C45 119.2(5) . .
C44 C43 C42 119.9(6) . .
C43 C44 C39 121.1(5) . .
C49 C45 C46 117.2(5) . .
C49 C45 C42 121.6(5) . .
C46 C45 C42 121.2(5) . .
C47 C46 C45 118.5(6) . .
N1 C47 C46 124.8(6) . .
N1 C48 C49 124.1(6) . .
C48 C49 C45 119.8(5) . .
C55 C50 C51 117.9(7) . .
C55 C50 C26 123.9(7) . .
C51 C50 C26 118.1(7) . .
C52 C51 C50 121.6(8) . .
C51 C52 C53 118.4(9) . .
C54 C53 C52 118.7(7) . .
C54 C53 C56 120.6(7) . .
C52 C53 C56 120.6(8) . .
C53 C54 C55 122.3(7) . .
C54 C55 C50 120.3(8) . .
C57A C56 C60B 71.3(14) . .
C57A C56 C57B 57.5(10) . .
C60B C56 C57B 113.5(13) . .
C57A C56 C60A 117.2(12) . .
C60B C56 C60A 72.0(11) . .
C57B C56 C60A 95.5(8) . .
C57A C56 C53 125.9(12) . .
C60B C56 C53 122.3(12) . .
C57B C56 C53 121.4(8) . .
C60A C56 C53 116.6(8) . .
C56 C57A C58A 122.0(18) . .
C56 C57B C58B 120.6(12) . .
N2 C58A C57A 124(2) . .
N2 C58B C57B 119.3(11) . .
C60A C59A N2 125.4(9) . .
N2 C59B C60B 124.1(19) . .
C59A C60A C56 115.2(9) . .
C56 C60B C59B 121(2) . .
O19 C65 N9 122.3(6) . .
O19 C65 C66 118.2(7) . .
N9 C65 C66 119.5(6) . .
O25 C69 N8 120.8(6) . .
O25 C69 C70 120.3(6) . .
N8 C69 C70 118.8(6) . .
O23 C76 N10 117.0(18) . .
O23 C76 C75 129.5(17) . .
N10 C76 C75 112.2(18) . .
C76 N10 C73 125.0(19) . .
C76 N10 C74 121.2(19) . .
C73 N10 C74 107.4(17) . .
O23B C76B N10B 122(2) . .
O23B C76B C73B 119.5(18) . .
N10B C76B C73B 116(2) . .
C76B N10B C74B 125(2) . .
O16 N6 O18 114.5(17) . .
O16 N6 O17 131.2(18) . .
O18 N6 O17 104.2(15) . .

loop_
_geom_bond_atom_site_label_1
_geom_bond_atom_site_label_2
_geom_bond_distance
_geom_bond_site_symmetry_2
Cd1 O19 2.275(5) .
Cd1 N3 2.317(5) .
Cd1 O24B 2.320(17) .
Cd1 O24A 2.327(14) .
Cd1 O20A 2.328(16) .
Cd1 O16 2.390(13) .
Cd1 O20B 2.458(15) .
Cd1 O17 2.645(14) .
O1 C22 1.375(6) .
O1 C4 1.422(6) .
N1 C48 1.352(7) .
N1 C47 1.356(7) .
N1 Cd2 2.327(4) .
C1 C2 1.534(8) .
C1 C21 1.541(8) .
Cd2 O25 2.269(4) .
Cd2 N2 2.311(5) 1_564
Cd2 O13 2.368(5) .
Cd2 O11 2.421(5) .
Cd2 O14 2.488(5) .
Cd2 O10 2.500(5) .
O2 C5 1.380(7) .
O2 C23 1.440(7) .
N2 C59B 1.203(19) .
N2 C58A 1.25(2) .
N2 C59A 1.389(12) .
N2 C58B 1.420(15) .
N2 Cd2 2.311(5) 1_546
C2 C7 1.403(7) .
C2 C3 1.412(8) .
O3 C24 1.375(7) .
O3 C11 1.418(7) .
N3 C36 1.345(8) .
N3 C37 1.352(8) .
C3 C4 1.385(8) .
O4 C12 1.385(6) .
O4 C25 1.403(8) .
N4 O11 1.232(8) .
N4 O12 1.253(8) .
N4 O10 1.277(7) .
C4 C5 1.406(8) .
O5 C26 1.364(9) .
O5 C18 1.439(7) .
N5 O15 1.207(7) .
N5 O14 1.279(7) .
N5 O13 1.290(8) .
C5 C6 1.382(8) .
O6 C19 1.367(8) .
O6 C27 1.425(11) .
C6 C7 1.414(8) .
O7 C22 1.202(7) .
C7 C8 1.524(7) .
O8 C24 1.203(7) .
N8 C69 1.314(8) .
N8 C72 1.460(8) .
N8 C71 1.494(9) .
C8 C9 1.520(7) .
O9 C26 1.185(8) .
N9 C65 1.296(8) .
N9 C67 1.458(8) .
N9 C68 1.496(9) .
C9 C10 1.410(7) .
C9 C14 1.420(7) .
C10 C11 1.382(7) .
C11 C12 1.405(8) .
C12 C13 1.373(8) .
C13 C14 1.392(7) .
C14 C15 1.541(7) .
C15 C16 1.534(7) .
O16 N6 1.219(13) .
C16 C21 1.380(8) .
C16 C17 1.406(7) .
O17 N6 1.340(14) .
C17 C18 1.371(9) .
C18 C19 1.384(10) .
O19 C65 1.236(8) .
C19 C20 1.390(9) .
C20 C21 1.415(8) .
O25 C69 1.260(7) .
C22 C28 1.481(8) .
O23 C76 1.19(2) .
C24 C39 1.484(8) .
C26 C50 1.490(9) .
C28 C29 1.392(8) .
C28 C33 1.401(8) .
C29 C30 1.416(8) .
C30 C31 1.400(8) .
C31 C32 1.388(8) .
C31 C34 1.495(8) .
C32 C33 1.411(8) .
C34 C35 1.395(9) .
C34 C38 1.406(8) .
C35 C36 1.378(9) .
C37 C38 1.364(9) .
C39 C40 1.388(8) .
C39 C44 1.389(8) .
C40 C41 1.393(8) .
C41 C42 1.415(8) .
C42 C43 1.410(8) .
C42 C45 1.483(8) .
C43 C44 1.389(8) .
C45 C49 1.389(8) .
C45 C46 1.417(9) .
C46 C47 1.381(9) .
C48 C49 1.384(8) .
C50 C55 1.374(10) .
C50 C51 1.410(12) .
C51 C52 1.378(11) .
C52 C53 1.411(12) .
C53 C54 1.361(11) .
C53 C56 1.504(9) .
C54 C55 1.372(9) .
C56 C57A 1.28(2) .
C56 C60B 1.30(2) .
C56 C57B 1.357(15) .
C56 C60A 1.491(13) .
C57A C58A 1.44(3) .
C57B C58B 1.431(18) .
C59A C60A 1.370(15) .
C59B C60B 1.47(3) .
C65 C66 1.520(9) .
C69 C70 1.479(9) .
C73 N10 1.41(2) .
C74 N10 1.60(3) .
C75 C76 1.52(2) .
C76 N10 1.40(3) .
C76B O23B 1.17(2) .
C76B N10B 1.18(3) .
C76B C73B 1.62(3) .
C74B N10B 1.70(3) .
N6 O18 1.303(14) .

loop_
_platon_squeeze_void_nr
_platon_squeeze_void_average_x
_platon_squeeze_void_average_y
_platon_squeeze_void_average_z
_platon_squeeze_void_volume
_platon_squeeze_void_count_electrons
_platon_squeeze_void_content
1 -0.003 0.418 1.000 2294 406 ' '
